data_4350614
loop_
_publ_author_name
'Timosheva, Natalya V.'
'Chandrasekaran, A.'
'Holmes, Robert R.'

_publ_section_title
;
 Biologically relevant phosphoranes: synthesis and structural
 characterization of glucofuranose-derived phosphoranes with penta- and
 hexacoordination at phosphorus.
;
_journal_issue 26
_journal_name_full 'Inorganic chemistry'
_journal_page_first 10836
_journal_page_last 10848
_journal_paper_doi 10.1021/ic061596f
_journal_volume 45
_journal_year 2006
_chemical_formula_moiety 'C40 H58 F3 O9 P'
_chemical_formula_sum 'C40 H58 F3 O9 P'
_chemical_formula_weight 770.83
_space_group_IT_number 19
_space_group_name_Hall 'P 2ac 2ab'
_space_group_name_H-M_alt 'P 21 21 21'
_symmetry_cell_setting orthorhombic
_symmetry_space_group_name_H-M 'P 21 21 21'
_atom_sites_solution_hydrogens mixed
_atom_sites_solution_primary direct
_atom_sites_solution_secondary difmap
_audit_creation_method SHELXL-97
_cell_angle_alpha 90.00
_cell_angle_beta 90.00
_cell_angle_gamma 90.00
_cell_formula_units_Z 4
_cell_length_a 10.5287(2)
_cell_length_b 11.8268(2)
_cell_length_c 34.0252(7)
_cell_measurement_reflns_used 3972
_cell_measurement_temperature 293(2)
_cell_measurement_theta_max 25.03
_cell_measurement_theta_min 4.08
_cell_volume 4236.85(14)
_computing_structure_refinement 'SHELXL-97 (Sheldrick, 1997)'
_computing_structure_solution 'SHELXS-97 (Sheldrick, 1990)'
_diffrn_ambient_temperature 293(2)
_diffrn_measured_fraction_theta_full 0.980
_diffrn_measured_fraction_theta_max 0.980
_diffrn_measurement_device_type 'Nonius KappaCCD area detector'
_diffrn_radiation_monochromator graphite
_diffrn_radiation_source 'fine-focus sealed tube'
_diffrn_radiation_type MoK\a
_diffrn_radiation_wavelength 0.71073
_diffrn_reflns_av_R_equivalents 0.0000
_diffrn_reflns_av_sigmaI/netI 0.0330
_diffrn_reflns_limit_h_max 12
_diffrn_reflns_limit_h_min -12
_diffrn_reflns_limit_k_max 14
_diffrn_reflns_limit_k_min -14
_diffrn_reflns_limit_l_max 40
_diffrn_reflns_limit_l_min -40
_diffrn_reflns_number 7239
_diffrn_reflns_theta_full 25.02
_diffrn_reflns_theta_max 25.02
_diffrn_reflns_theta_min 4.08
_exptl_absorpt_coefficient_mu 0.128
_exptl_absorpt_correction_T_max 0.8937
_exptl_absorpt_correction_T_min 0.8829
_exptl_crystal_colour colorless
_exptl_crystal_density_diffrn 1.208
_exptl_crystal_density_method 'not measured'
_exptl_crystal_description block
_exptl_crystal_F_000 1648
_exptl_crystal_size_max 1.00
_exptl_crystal_size_mid 1.00
_exptl_crystal_size_min 0.90
_refine_diff_density_max 0.417
_refine_diff_density_min -0.267
_refine_diff_density_rms 0.038
_refine_ls_abs_structure_details 'Flack H D (1983), Acta Cryst. A39, 876-881'
_refine_ls_abs_structure_Flack -0.01(12)
_refine_ls_extinction_method none
_refine_ls_goodness_of_fit_ref 1.048
_refine_ls_hydrogen_treatment mixed
_refine_ls_matrix_type full
_refine_ls_number_parameters 479
_refine_ls_number_reflns 7239
_refine_ls_number_restraints 18
_refine_ls_restrained_S_all 1.058
_refine_ls_R_factor_all 0.0631
_refine_ls_R_factor_gt 0.0533
_refine_ls_shift/su_max 0.001
_refine_ls_shift/su_mean 0.000
_refine_ls_structure_factor_coef Fsqd
_refine_ls_weighting_details 'calc w=1/[\s^2^(Fo^2^)+(0.0783P)^2^+1.4002P] where P=(Fo^2^+2Fc^2^)/3'
_refine_ls_weighting_scheme calc
_refine_ls_wR_factor_gt 0.1369
_refine_ls_wR_factor_ref 0.1445
_reflns_number_gt 6323
_reflns_number_total 7239
_reflns_threshold_expression >2sigma(I)
_cod_data_source_file ic061596fsi20060918_073958.cif
_cod_data_source_block ntp39_(compound_=_9)
_cod_depositor_comments
;
The following automatic conversions were performed:

data item '_symmetry_cell_setting' value 'Orthorhombic' was changed
to 'orthorhombic' in accordance with the
/home/saulius/struct/COD-crude-data/automatic-downloads/DataCite-retrospective/ACS/depositions/lib/dictionaries/cif_core.dic
dictionary named 'cif_core.dic' version 2.4.2 last updated on
2011-04-26.

Automatic conversion script
Id: cif_fix_values 6909 2019-04-08 15:41:33Z antanas 
;
_cod_original_sg_symbol_H-M P2(1)2(1)2(1)
_cod_database_code 4350614

loop_
_symmetry_equiv_pos_as_xyz
'x, y, z'
'-x+1/2, -y, z+1/2'
'x+1/2, -y+1/2, -z'
'-x, y+1/2, -z+1/2'

loop_
_atom_site_label
_atom_site_type_symbol
_atom_site_fract_x
_atom_site_fract_y
_atom_site_fract_z
_atom_site_U_iso_or_equiv
_atom_site_adp_type
_atom_site_occupancy
_atom_site_symmetry_multiplicity
_atom_site_calc_flag
_atom_site_refinement_flags
P P 0.78298(7) 0.20622(6) 0.87150(2) 0.04281(19) Uani 1 1 d .
O1 O 1.2370(2) 0.0969(2) 0.87845(9) 0.0737(7) Uani 1 1 d .
O2 O 1.3877(3) -0.0141(3) 0.84692(10) 0.0922(9) Uani 1 1 d .
O3 O 1.2247(2) -0.1365(2) 0.83760(9) 0.0837(8) Uani 1 1 d .
O4 O 1.0691(4) -0.0492(4) 0.92629(11) 0.0993(12) Uani 1 1 d .
H4 H 1.014(6) -0.030(5) 0.9295(19) 0.12(3) Uiso 1 1 d .
O5 O 0.89807(17) 0.11674(16) 0.88368(6) 0.0452(5) Uani 1 1 d .
O6 O 0.88602(19) 0.29696(17) 0.85711(6) 0.0534(5) Uani 1 1 d .
O7 O 0.72811(18) 0.21403(15) 0.91592(5) 0.0464(4) Uani 1 1 d .
O8 O 0.7175(2) 0.11210(15) 0.84373(5) 0.0464(4) Uani 1 1 d .
O9 O 0.67723(19) 0.29935(17) 0.85657(6) 0.0537(5) Uani 1 1 d .
F1 F 0.4980(3) 0.4557(3) 0.83434(15) 0.1576(17) Uani 1 1 d .
F2 F 0.3513(2) 0.3386(3) 0.83826(11) 0.1296(13) Uani 1 1 d .
F3 F 0.5001(4) 0.3198(5) 0.79653(11) 0.1733(19) Uani 1 1 d .
C1 C 1.3092(3) -0.0028(3) 0.87946(12) 0.0701(10) Uani 1 1 d .
H1 H 1.3589 -0.0068 0.9038 0.084 Uiso 1 1 calc R
C2 C 1.2182(3) -0.1001(3) 0.87701(12) 0.0695(9) Uani 1 1 d .
H2 H 1.2391 -0.1606 0.8956 0.083 Uiso 1 1 calc R
C3 C 1.0887(3) -0.0485(3) 0.88494(11) 0.0603(8) Uani 1 1 d .
H3 H 1.0211 -0.0888 0.8710 0.072 Uiso 1 1 calc R
C4 C 1.1090(3) 0.0692(2) 0.86848(10) 0.0484(7) Uani 1 1 d .
H4A H 1.1002 0.0671 0.8398 0.058 Uiso 1 1 calc R
C5 C 1.0233(3) 0.1600(2) 0.88497(9) 0.0489(7) Uani 1 1 d .
H5 H 1.0473 0.1772 0.9122 0.059 Uiso 1 1 calc R
C6 C 1.0186(3) 0.2687(3) 0.86070(11) 0.0574(8) Uani 1 1 d .
H6A H 1.0645 0.3289 0.8739 0.069 Uiso 1 1 calc R
H6B H 1.0561 0.2568 0.8350 0.069 Uiso 1 1 calc R
C7 C 1.3424(4) -0.1017(4) 0.82205(13) 0.0815(12) Uani 1 1 d .
C8 C 1.4370(4) -0.1953(5) 0.82199(18) 0.1121(19) Uani 1 1 d .
H8A H 1.5159 -0.1685 0.8114 0.168 Uiso 1 1 calc R
H8B H 1.4059 -0.2565 0.8062 0.168 Uiso 1 1 calc R
H8C H 1.4501 -0.2213 0.8484 0.168 Uiso 1 1 calc R
C9 C 1.3161(7) -0.0523(9) 0.7817(2) 0.174(4) Uani 1 1 d .
H9A H 1.3944 -0.0274 0.7701 0.261 Uiso 1 1 calc R
H9B H 1.2593 0.0108 0.7842 0.261 Uiso 1 1 calc R
H9C H 1.2781 -0.1089 0.7653 0.261 Uiso 1 1 calc R
C10 C 0.7602(3) 0.1411(2) 0.94729(8) 0.0435(6) Uani 1 1 d .
C11 C 0.8199(3) 0.1837(3) 0.98103(9) 0.0511(7) Uani 1 1 d .
C12 C 0.8486(3) 0.1037(3) 1.00980(10) 0.0627(9) Uani 1 1 d .
H12 H 0.8903 0.1285 1.0323 0.075 Uiso 1 1 calc R
C13 C 0.8193(3) -0.0105(3) 1.00713(9) 0.0626(9) Uani 1 1 d .
C14 C 0.7517(3) -0.0450(3) 0.97435(9) 0.0528(7) Uani 1 1 d .
H14 H 0.7263 -0.1201 0.9725 0.063 Uiso 1 1 calc R
C15 C 0.7207(3) 0.0288(2) 0.94433(8) 0.0431(6) Uani 1 1 d .
C16 C 0.6407(3) -0.0130(2) 0.91043(8) 0.0448(6) Uani 1 1 d .
H16A H 0.5918 0.0502 0.9003 0.054 Uiso 1 1 calc R
H16B H 0.5808 -0.0683 0.9204 0.054 Uiso 1 1 calc R
C17 C 0.7128(3) -0.0659(2) 0.87653(8) 0.0426(6) Uani 1 1 d .
C18 C 0.7430(3) -0.1799(2) 0.87786(8) 0.0482(7) Uani 1 1 d .
H18 H 0.7218 -0.2215 0.9001 0.058 Uiso 1 1 calc R
C19 C 0.8041(3) -0.2337(2) 0.84691(9) 0.0502(7) Uani 1 1 d .
C20 C 0.8284(3) -0.1688(3) 0.81364(9) 0.0521(7) Uani 1 1 d .
H20 H 0.8665 -0.2043 0.7923 0.062 Uiso 1 1 calc R
C21 C 0.7996(3) -0.0544(2) 0.81002(8) 0.0479(7) Uani 1 1 d .
C22 C 0.7465(3) -0.0043(2) 0.84363(8) 0.0432(6) Uani 1 1 d .
C23 C 0.8458(3) 0.3102(3) 0.98797(10) 0.0598(8) Uani 1 1 d .
C24 C 0.8555(5) -0.0955(4) 1.03974(12) 0.0950(15) Uani 1 1 d .
C25 C 0.8436(4) -0.3587(3) 0.84848(10) 0.0643(9) Uani 1 1 d .
C26 C 0.8161(3) 0.0086(3) 0.77053(9) 0.0572(8) Uani 1 1 d .
C27 C 0.5454(3) 0.2792(3) 0.86139(11) 0.0642(9) Uani 1 1 d .
H27A H 0.5200 0.2978 0.8880 0.077 Uiso 1 1 calc R
H27B H 0.5269 0.1999 0.8568 0.077 Uiso 1 1 calc R
C28 C 0.4747(4) 0.3494(4) 0.83326(16) 0.0885(13) Uani 1 1 d .
C29 C 0.7226(4) 0.3769(4) 0.98401(15) 0.0899(13) Uani 1 1 d .
H29A H 0.6604 0.3469 1.0018 0.135 Uiso 1 1 calc R
H29B H 0.6916 0.3709 0.9576 0.135 Uiso 1 1 calc R
H29C H 0.7381 0.4549 0.9901 0.135 Uiso 1 1 calc R
C30 C 0.9425(4) 0.3579(3) 0.95917(12) 0.0766(11) Uani 1 1 d .
H30A H 1.0205 0.3163 0.9613 0.115 Uiso 1 1 calc R
H30B H 0.9578 0.4361 0.9651 0.115 Uiso 1 1 calc R
H30C H 0.9102 0.3514 0.9329 0.115 Uiso 1 1 calc R
C31 C 0.8990(5) 0.3327(4) 1.02912(12) 0.0881(13) Uani 1 1 d .
H31A H 0.8409 0.3043 1.0485 0.132 Uiso 1 1 calc R
H31B H 0.9101 0.4126 1.0328 0.132 Uiso 1 1 calc R
H31C H 0.9795 0.2954 1.0319 0.132 Uiso 1 1 calc R
C32 C 0.7776(10) -0.0662(8) 1.0771(3) 0.124(3) Uiso 0.60 1 d PD
C33 C 0.8265(8) -0.2236(7) 1.0278(2) 0.099(2) Uiso 0.60 1 d PD
C34 C 0.9987(9) -0.0866(8) 1.0492(3) 0.113(3) Uiso 0.60 1 d PD
C32A C 0.7170(12) -0.1248(13) 1.0591(5) 0.124(5) Uiso 0.40 1 d PD
C33A C 0.9230(16) -0.1932(19) 1.0232(7) 0.202(10) Uiso 0.40 1 d PD
C34A C 0.9364(14) -0.0348(14) 1.0726(5) 0.136(5) Uiso 0.40 1 d PD
C35 C 0.7855(6) -0.4185(3) 0.88380(14) 0.1094(19) Uani 1 1 d .
H35A H 0.8111 -0.3806 0.9075 0.164 Uiso 1 1 calc R
H35B H 0.8143 -0.4954 0.8845 0.164 Uiso 1 1 calc R
H35C H 0.6946 -0.4170 0.8817 0.164 Uiso 1 1 calc R
C36 C 0.9886(5) -0.3640(4) 0.85083(17) 0.1038(16) Uani 1 1 d .
H36A H 1.0170 -0.3250 0.8740 0.156 Uiso 1 1 calc R
H36B H 1.0246 -0.3287 0.8280 0.156 Uiso 1 1 calc R
H36C H 1.0153 -0.4415 0.8520 0.156 Uiso 1 1 calc R
C37 C 0.8006(5) -0.4210(3) 0.81193(13) 0.0932(14) Uani 1 1 d .
H37A H 0.8262 -0.4987 0.8136 0.140 Uiso 1 1 calc R
H37B H 0.8384 -0.3869 0.7892 0.140 Uiso 1 1 calc R
H37C H 0.7097 -0.4169 0.8099 0.140 Uiso 1 1 calc R
C38 C 0.8690(5) -0.0699(4) 0.73864(11) 0.0901(14) Uani 1 1 d .
H38A H 0.8774 -0.0287 0.7145 0.135 Uiso 1 1 calc R
H38B H 0.8121 -0.1323 0.7349 0.135 Uiso 1 1 calc R
H38C H 0.9507 -0.0976 0.7466 0.135 Uiso 1 1 calc R
C39 C 0.6852(4) 0.0467(4) 0.75674(12) 0.0889(13) Uani 1 1 d .
H39A H 0.6930 0.0859 0.7321 0.133 Uiso 1 1 calc R
H39B H 0.6486 0.0964 0.7760 0.133 Uiso 1 1 calc R
H39C H 0.6314 -0.0181 0.7534 0.133 Uiso 1 1 calc R
C40 C 0.9040(5) 0.1101(4) 0.77372(11) 0.0816(12) Uani 1 1 d .
H40A H 0.9107 0.1463 0.7486 0.122 Uiso 1 1 calc R
H40B H 0.9866 0.0855 0.7821 0.122 Uiso 1 1 calc R
H40C H 0.8703 0.1626 0.7925 0.122 Uiso 1 1 calc R

loop_
_atom_site_aniso_label
_atom_site_aniso_U_11
_atom_site_aniso_U_22
_atom_site_aniso_U_33
_atom_site_aniso_U_23
_atom_site_aniso_U_13
_atom_site_aniso_U_12
P 0.0449(4) 0.0364(3) 0.0471(4) 0.0026(3) -0.0024(3) 0.0037(3)
O1 0.0386(11) 0.0626(13) 0.120(2) -0.0207(14) -0.0051(13) -0.0027(10)
O2 0.0625(15) 0.090(2) 0.124(2) -0.0382(18) 0.0265(16) -0.0112(14)
O3 0.0579(14) 0.0847(18) 0.108(2) -0.0375(15) 0.0043(14) -0.0041(14)
O4 0.103(3) 0.110(3) 0.084(2) 0.0371(18) 0.0294(19) 0.037(2)
O5 0.0390(10) 0.0398(10) 0.0568(12) 0.0075(9) -0.0005(9) 0.0016(8)
O6 0.0527(11) 0.0388(10) 0.0686(13) 0.0071(10) 0.0008(10) -0.0003(10)
O7 0.0466(10) 0.0432(9) 0.0494(11) -0.0009(8) -0.0027(9) 0.0067(9)
O8 0.0526(11) 0.0415(10) 0.0451(10) 0.0025(8) -0.0083(9) 0.0021(9)
O9 0.0535(12) 0.0446(11) 0.0629(12) 0.0082(10) -0.0043(9) 0.0106(9)
F1 0.099(2) 0.097(2) 0.277(5) 0.083(3) -0.032(3) 0.0183(19)
F2 0.0587(14) 0.149(3) 0.181(3) 0.063(2) -0.0196(16) 0.0172(16)
F3 0.142(3) 0.290(6) 0.088(2) 0.043(3) -0.0262(19) 0.057(4)
C1 0.0451(17) 0.086(2) 0.079(2) -0.023(2) -0.0107(17) 0.0131(17)
C2 0.061(2) 0.064(2) 0.083(2) 0.0107(18) 0.0000(19) 0.0130(18)
C3 0.0503(17) 0.0561(19) 0.074(2) 0.0035(16) 0.0016(16) 0.0066(15)
C4 0.0367(14) 0.0503(16) 0.0583(18) -0.0004(14) -0.0035(13) -0.0025(12)
C5 0.0417(15) 0.0497(16) 0.0554(17) -0.0023(13) -0.0013(13) -0.0029(13)
C6 0.0469(16) 0.0442(17) 0.081(2) 0.0067(15) 0.0019(15) -0.0047(13)
C7 0.049(2) 0.105(3) 0.091(3) -0.025(3) 0.0028(18) 0.010(2)
C8 0.064(2) 0.106(4) 0.166(5) -0.043(4) 0.003(3) 0.019(3)
C9 0.119(5) 0.298(11) 0.106(5) 0.019(6) 0.009(4) 0.038(6)
C10 0.0414(15) 0.0490(15) 0.0402(14) -0.0009(11) 0.0023(11) 0.0056(12)
C11 0.0450(15) 0.0612(19) 0.0472(16) -0.0036(14) 0.0032(12) -0.0017(14)
C12 0.059(2) 0.087(2) 0.0423(16) 0.0033(16) -0.0071(14) -0.0143(18)
C13 0.0590(19) 0.081(2) 0.0476(17) 0.0153(16) -0.0036(14) -0.0081(18)
C14 0.0523(18) 0.0555(17) 0.0504(17) 0.0071(13) 0.0032(13) -0.0046(14)
C15 0.0378(13) 0.0502(15) 0.0415(14) -0.0023(11) 0.0031(12) 0.0026(13)
C16 0.0395(14) 0.0484(15) 0.0466(15) 0.0009(12) 0.0028(12) -0.0025(12)
C17 0.0432(14) 0.0439(14) 0.0406(14) -0.0008(11) -0.0008(13) -0.0018(12)
C18 0.0549(17) 0.0443(15) 0.0454(15) 0.0022(12) 0.0012(12) -0.0058(12)
C19 0.0593(18) 0.0435(16) 0.0479(16) -0.0034(12) 0.0001(14) -0.0039(13)
C20 0.0623(18) 0.0501(16) 0.0438(16) -0.0053(13) 0.0036(13) -0.0017(14)
C21 0.0550(17) 0.0482(15) 0.0407(15) -0.0017(12) -0.0035(13) -0.0038(14)
C22 0.0469(16) 0.0390(13) 0.0438(14) -0.0012(11) -0.0049(11) -0.0004(12)
C23 0.0612(19) 0.060(2) 0.0582(18) -0.0180(16) -0.0004(15) -0.0044(16)
C24 0.107(3) 0.112(3) 0.067(2) 0.034(2) -0.028(2) -0.037(3)
C25 0.087(2) 0.0427(17) 0.063(2) -0.0025(14) 0.0102(18) 0.0075(17)
C26 0.070(2) 0.0595(18) 0.0419(16) 0.0046(14) 0.0002(14) -0.0045(17)
C27 0.0517(18) 0.069(2) 0.072(2) 0.0122(18) -0.0021(15) 0.0096(16)
C28 0.059(2) 0.096(3) 0.111(4) 0.035(3) -0.011(2) 0.008(2)
C29 0.083(3) 0.071(2) 0.115(3) -0.038(2) -0.001(3) 0.010(2)
C30 0.088(3) 0.059(2) 0.082(3) -0.0161(19) 0.007(2) -0.018(2)
C31 0.100(3) 0.095(3) 0.068(2) -0.028(2) -0.012(2) -0.015(3)
C35 0.190(6) 0.0437(18) 0.094(3) 0.0079(18) 0.047(4) 0.015(3)
C36 0.097(3) 0.074(3) 0.141(4) -0.004(3) -0.016(3) 0.028(3)
C37 0.131(4) 0.054(2) 0.094(3) -0.017(2) 0.006(3) -0.001(2)
C38 0.138(4) 0.088(3) 0.044(2) -0.0019(19) 0.017(2) -0.006(3)
C39 0.097(3) 0.111(3) 0.058(2) 0.017(2) -0.016(2) 0.000(3)
C40 0.114(3) 0.079(3) 0.052(2) 0.0051(18) 0.010(2) -0.026(2)

loop_
_atom_type_symbol
_atom_type_description
_atom_type_scat_dispersion_real
_atom_type_scat_dispersion_imag
_atom_type_scat_source
C C 0.0033 0.0016 'International Tables Vol C Tables 4.2.6.8 and 6.1.1.4'
H H 0.0000 0.0000 'International Tables Vol C Tables 4.2.6.8 and 6.1.1.4'
O O 0.0106 0.0060 'International Tables Vol C Tables 4.2.6.8 and 6.1.1.4'
F F 0.0171 0.0103 'International Tables Vol C Tables 4.2.6.8 and 6.1.1.4'
P P 0.1023 0.0942 'International Tables Vol C Tables 4.2.6.8 and 6.1.1.4'

loop_
_geom_angle_atom_site_label_1
_geom_angle_atom_site_label_2
_geom_angle_atom_site_label_3
_geom_angle
_geom_angle_publ_flag
O5 P O6 90.52(10) y
O5 P O7 93.64(10) y
O5 P O8 91.06(10) y
O5 P O9 175.10(11) y
O6 P O7 119.21(11) y
O6 P O8 124.90(12) y
O6 P O9 85.15(10) y
O7 P O8 115.63(11) y
O7 P O9 90.49(10) y
O8 P O9 89.53(11) y
C1 O1 C4 108.9(2) ?
C1 O2 C7 110.2(3) ?
C7 O3 C2 108.1(3) ?
C5 O5 P 117.19(17) ?
C6 O6 P 118.35(18) ?
C10 O7 P 125.75(16) ?
C22 O8 P 125.57(17) ?
C27 O9 P 120.9(2) ?
O2 C1 O1 112.6(3) ?
O2 C1 C2 105.2(3) ?
O1 C1 C2 107.3(2) ?
O3 C2 C1 104.8(3) ?
O3 C2 C3 109.6(3) ?
C1 C2 C3 104.8(3) ?
O4 C3 C4 113.1(3) ?
O4 C3 C2 107.7(3) ?
C4 C3 C2 100.2(3) ?
O1 C4 C5 108.2(2) ?
O1 C4 C3 104.8(3) ?
C5 C4 C3 115.6(3) ?
O5 C5 C4 106.7(2) ?
O5 C5 C6 104.9(2) ?
C4 C5 C6 114.6(3) ?
O6 C6 C5 105.8(2) ?
O3 C7 O2 106.5(3) ?
O3 C7 C8 111.8(4) ?
O2 C7 C8 108.6(3) ?
O3 C7 C9 107.0(4) ?
O2 C7 C9 108.6(5) ?
C8 C7 C9 114.0(5) ?
C15 C10 C11 122.4(3) ?
C15 C10 O7 117.1(2) ?
C11 C10 O7 120.4(2) ?
C12 C11 C10 115.3(3) ?
C12 C11 C23 120.9(3) ?
C10 C11 C23 123.7(3) ?
C13 C12 C11 124.5(3) ?
C14 C13 C12 117.0(3) ?
C14 C13 C24 121.0(3) ?
C12 C13 C24 122.1(3) ?
C15 C14 C13 122.1(3) ?
C14 C15 C10 118.5(3) ?
C14 C15 C16 119.3(3) ?
C10 C15 C16 122.2(2) ?
C15 C16 C17 115.9(2) ?
C22 C17 C18 118.7(3) ?
C22 C17 C16 121.8(2) ?
C18 C17 C16 119.5(2) ?
C17 C18 C19 121.8(3) ?
C18 C19 C20 116.7(3) ?
C18 C19 C25 122.7(3) ?
C20 C19 C25 120.6(3) ?
C21 C20 C19 124.6(3) ?
C20 C21 C22 115.2(3) ?
C20 C21 C26 121.4(3) ?
C22 C21 C26 123.2(3) ?
C17 C22 C21 122.6(3) ?
C17 C22 O8 117.2(2) ?
C21 C22 O8 120.1(2) ?
C30 C23 C29 108.7(3) ?
C30 C23 C31 106.2(3) ?
C29 C23 C31 107.6(3) ?
C30 C23 C11 112.3(3) ?
C29 C23 C11 109.8(3) ?
C31 C23 C11 112.0(3) ?
C33A C24 C13 110.8(11) ?
C33A C24 C34 70.2(8) ?
C13 C24 C34 110.3(5) ?
C13 C24 C32 108.2(6) ?
C34 C24 C32 109.3(6) ?
C33A C24 C34A 111.6(9) ?
C13 C24 C34A 110.3(8) ?
C13 C24 C33 112.8(4) ?
C34 C24 C33 107.7(6) ?
C32 C24 C33 108.6(5) ?
C33A C24 C32A 114.7(9) ?
C13 C24 C32A 102.0(6) ?
C34A C24 C32A 107.0(7) ?
C37 C25 C35 107.6(4) ?
C37 C25 C36 108.7(4) ?
C35 C25 C36 109.9(4) ?
C37 C25 C19 111.0(3) ?
C35 C25 C19 111.5(3) ?
C36 C25 C19 108.1(3) ?
C40 C26 C39 109.8(3) ?
C40 C26 C38 107.9(3) ?
C39 C26 C38 106.8(3) ?
C40 C26 C21 112.8(3) ?
C39 C26 C21 108.0(3) ?
C38 C26 C21 111.3(3) ?
O9 C27 C28 109.0(3) ?
F1 C28 F2 106.3(4) ?
F1 C28 F3 104.3(5) ?
F2 C28 F3 107.2(4) ?
F1 C28 C27 116.0(4) ?
F2 C28 C27 111.2(4) ?
F3 C28 C27 111.3(4) ?

loop_
_geom_bond_atom_site_label_1
_geom_bond_atom_site_label_2
_geom_bond_distance
_geom_bond_publ_flag
P O5 1.6613(19) y
P O6 1.603(2) y
P O7 1.621(2) y
P O8 1.615(2) y
P O9 1.646(2) y
O1 C1 1.403(4) ?
O1 C4 1.428(4) ?
O2 C1 1.388(5) ?
O2 C7 1.420(5) ?
O3 C7 1.409(5) ?
O3 C2 1.410(5) ?
O4 C3 1.422(5) ?
O5 C5 1.415(3) ?
O6 C6 1.440(4) ?
O7 C10 1.414(3) ?
O8 C22 1.410(3) ?
O9 C27 1.418(4) ?
F1 C28 1.282(6) ?
F2 C28 1.317(5) ?
F3 C28 1.325(6) ?
C1 C2 1.500(5) ?
C2 C3 1.518(5) ?
C3 C4 1.515(4) ?
C4 C5 1.511(4) ?
C5 C6 1.529(4) ?
C7 C8 1.489(6) ?
C7 C9 1.518(8) ?
C10 C15 1.396(4) ?
C10 C11 1.403(4) ?
C11 C12 1.395(5) ?
C11 C23 1.539(5) ?
C12 C13 1.389(5) ?
C13 C14 1.384(5) ?
C13 C24 1.544(5) ?
C14 C15 1.382(4) ?
C15 C16 1.511(4) ?
C16 C17 1.516(4) ?
C17 C22 1.383(4) ?
C17 C18 1.386(4) ?
C18 C19 1.388(4) ?
C19 C20 1.391(4) ?
C19 C25 1.537(4) ?
C20 C21 1.391(4) ?
C21 C22 1.405(4) ?
C21 C26 1.546(4) ?
C23 C30 1.522(5) ?
C23 C29 1.524(5) ?
C23 C31 1.531(5) ?
C24 C33A 1.469(18) ?
C24 C34 1.545(10) ?
C24 C32 1.551(11) ?
C24 C34A 1.577(15) ?
C24 C33 1.599(10) ?
C24 C32A 1.637(14) ?
C25 C37 1.515(6) ?
C25 C35 1.522(5) ?
C25 C36 1.531(6) ?
C26 C40 1.520(5) ?
C26 C39 1.524(5) ?
C26 C38 1.533(5) ?
C27 C28 1.470(5) ?
